data_1510452
loop_
_publ_author_name
'Jansen, M.'
'Kraemer, G.'

_publ_section_title
;
 M Au2 O4 (M=Sr, Ba), die ersten Oxoaurate(III) mit dreidimensional
 vernetzter anionischer Teilstruktur
;
_journal_name_full 'Journal of Solid State Chemistry'
_journal_page_first 247
_journal_page_last 253
_journal_paper_doi 10.1006/jssc.1995.1340
_journal_volume 118
_journal_year 1995
_chemical_formula_sum 'Au2 O4 Sr'
_chemical_name_systematic 'Sr (Au2 O4)'
_space_group_IT_number 88
_symmetry_space_group_name_Hall '-I 4ad'
_symmetry_space_group_name_H-M 'I 41/a :2'
_cell_angle_alpha 90
_cell_angle_beta 90
_cell_angle_gamma 90
_cell_formula_units_Z 4
_cell_length_a 6.1823
_cell_length_b 6.1823
_cell_length_c 10.1704
_cell_volume 388.721
_citation_journal_id_ASTM JSSCBI
_cod_data_source_file gold_546.cif
_cod_data_source_block Au2O4Sr1
_cod_original_cell_volume 388.7212
_cod_original_formula_sum 'Au2 O4 Sr1'
_cod_database_code 1510452

loop_
_symmetry_equiv_pos_as_xyz
x,y,z
-y+3/4,x+1/4,z+1/4
-x+1/2,-y,z+1/2
y+3/4,-x+3/4,z+3/4
-x,-y,-z
y-3/4,-x-1/4,-z-1/4
x-1/2,y,-z-1/2
-y-3/4,x-3/4,-z-3/4
x+1/2,y+1/2,z+1/2
-y+5/4,x+3/4,z+3/4
-x+1,-y+1/2,z+1
y+5/4,-x+5/4,z+5/4
-x+1/2,-y+1/2,-z+1/2
y-1/4,-x+1/4,-z+1/4
x,y+1/2,-z
-y-1/4,x-1/4,-z-1/4

loop_
_atom_site_label
_atom_site_type_symbol
_atom_site_fract_x
_atom_site_fract_y
_atom_site_fract_z
_atom_site_occupancy
_atom_site_U_iso_or_equiv
Au1 Au+3 0 0 0.5 1 0.0
Sr1 Sr+2 0 0.25 0.125 1 0.0
O1 O-2 0.1375 0.0231 0.3233 1 0.0
